data_9003473
loop_
_publ_author_name
'Kyono, A.'
'Kimata, M.'

_publ_section_title
;
 Structural variations induced by difference of the inert pair effect
 in the stibnite-bismuthinite solid solution series (Sb,Bi)2S3
 Sample #2
;
_journal_name_full 'American Mineralogist'
_journal_page_first 932
_journal_page_last 940
_journal_volume 89
_journal_year 2004
_chemical_formula_sum 'Bi2 S3'
_chemical_name_mineral Bismuthinite
_space_group_IT_number 62
_symmetry_space_group_name_Hall '-P 2ac 2n'
_symmetry_space_group_name_H-M 'P n m a'
_cell_angle_alpha 90
_cell_angle_beta 90
_cell_angle_gamma 90
_cell_length_a 11.345
_cell_length_b 3.994
_cell_length_c 11.193
_cell_formula_units_Z 4
_cell_volume 507.176
_database_code_amcsd 0003563
_exptl_crystal_density_diffrn 6.734
_cod_database_code 9003473

loop_
_space_group_symop_operation_xyz
x,y,z
x,1/2-y,z
-x,1/2+y,-z
1/2-x,1/2+y,1/2+z
1/2+x,1/2-y,1/2-z
1/2+x,y,1/2-z
1/2-x,-y,1/2+z
-x,-y,-z

loop_
_atom_site_aniso_label
_atom_site_aniso_U_11
_atom_site_aniso_U_22
_atom_site_aniso_U_33
_atom_site_aniso_U_12
_atom_site_aniso_U_13
_atom_site_aniso_U_23
Bi1 0.01990 0.01500 0.02080 0.00000 0.00400 0.00000
Bi2 0.01580 0.01920 0.02210 0.00000 -0.00180 0.00000
S1 0.01300 0.01600 0.01300 0.00000 -0.00400 0.00000
S2 0.01700 0.01500 0.01400 0.00000 0.00300 0.00000
S3 0.01200 0.01600 0.00900 0.00000 0.00300 0.00000

loop_
_atom_site_label
_atom_site_fract_x
_atom_site_fract_y
_atom_site_fract_z
_atom_site_U_iso_or_equiv
Bi1 0.48350 0.25000 0.32570 0.01862
Bi2 0.34070 0.75000 0.03390 0.01900
S1 0.28350 0.25000 0.19430 0.01393
S2 0.54950 0.75000 0.12860 0.01520
S3 0.37670 0.75000 0.44140 0.01267

loop_
_cod_related_entry_id
_cod_related_entry_database
_cod_related_entry_code
1 AMCSD 0003563
